data_7124499
loop_
_publ_author_name
'Ansari, Arshad J.'
'Wani, Aabid'
'Maurya, Antim Kumar'
'Verma, Sarika'
'Agnihotri, Vijai K.'
'Sharon, Ashoke'
'Bharatam, Prasad V.'
'Sawant, Devesh M.'

_publ_section_title
;
 An unprecedented N- to C-sulfonyl migration in the reaction of azomethine
 amine and allenoates: Access to arylsulfonylmethyl substituted
 pyrazolo[1,5-c]quinazoline and mechanistic studies
;
_journal_name_full 'Chemical Communications'
_journal_paper_doi 10.1039/C9CC06751E
_journal_year 2019
_chemical_formula_moiety 'C24 H25 Cl N4 O4 S'
_chemical_formula_sum 'C24 H25 Cl N4 O4 S'
_chemical_formula_weight 500.99
_chemical_name_common quinazoline
_space_group_crystal_system monoclinic
_space_group_IT_number 14
_space_group_name_Hall '-P 2ybc'
_space_group_name_H-M_alt 'P 1 21/c 1'
_atom_sites_solution_hydrogens mixed
_audit_creation_date 2019-02-24
_audit_creation_method
;
Olex2 1.2-alpha
(compiled 2018.07.26 svn.r3523 for OlexSys, GUI svn.r5532)
;
_audit_update_record
;
2019-02-24 deposited with the CCDC.	2019-11-14 downloaded from the CCDC.
;
_cell_angle_alpha 90
_cell_angle_beta 97.463(5)
_cell_angle_gamma 90
_cell_formula_units_Z 8
_cell_length_a 22.4467(13)
_cell_length_b 18.9064(9)
_cell_length_c 11.4637(5)
_cell_measurement_reflns_used 7605
_cell_measurement_temperature 293(2)
_cell_measurement_theta_max 28.5100
_cell_measurement_theta_min 3.7200
_cell_volume 4823.8(4)
_computing_cell_refinement 'CrysAlisPro 1.171.38.46 (Rigaku OD, 2015)'
_computing_data_collection 'CrysAlisPro 1.171.38.46 (Rigaku OD, 2015)'
_computing_data_reduction 'CrysAlisPro 1.171.38.46 (Rigaku OD, 2015)'
_computing_molecular_graphics 'Olex2 (Dolomanov et al., 2009)'
_computing_publication_material 'Olex2 (Dolomanov et al., 2009)'
_computing_structure_refinement 'ShelXL (Sheldrick, 2015)'
_computing_structure_solution 'SHELXT 2014/5 (Sheldrick, 2014)'
_diffrn_ambient_temperature 293(2)
_diffrn_measured_fraction_theta_full 0.998
_diffrn_measured_fraction_theta_max 0.849
_diffrn_measurement_device 'four-circle diffractometer'
_diffrn_measurement_device_type 'Xcalibur, Atlas'
_diffrn_measurement_method '\w scans'
_diffrn_radiation_type MoK\a
_diffrn_radiation_wavelength 0.71073
_diffrn_reflns_av_R_equivalents 0.0332
_diffrn_reflns_av_unetI/netI 0.0504
_diffrn_reflns_Laue_measured_fraction_full 0.998
_diffrn_reflns_Laue_measured_fraction_max 0.849
_diffrn_reflns_limit_h_max 28
_diffrn_reflns_limit_h_min -30
_diffrn_reflns_limit_k_max 25
_diffrn_reflns_limit_k_min -25
_diffrn_reflns_limit_l_max 11
_diffrn_reflns_limit_l_min -15
_diffrn_reflns_number 25959
_diffrn_reflns_point_group_measured_fraction_full 0.998
_diffrn_reflns_point_group_measured_fraction_max 0.849
_diffrn_reflns_theta_full 25.242
_diffrn_reflns_theta_max 29.419
_diffrn_reflns_theta_min 3.360
_diffrn_source 'fine-focus sealed X-ray tube'
_diffrn_source_type 'Enhance (Mo) X-ray Source'
_exptl_absorpt_coefficient_mu 0.284
_exptl_absorpt_correction_T_max 1.00000
_exptl_absorpt_correction_T_min 0.73817
_exptl_absorpt_correction_type multi-scan
_exptl_absorpt_process_details
;
CrysAlisPro 1.171.38.46 (Rigaku Oxford Diffraction, 2015)
Empirical absorption correction using spherical harmonics,
 implemented in SCALE3 ABSPACK scaling algorithm.
;
_exptl_crystal_colour colorless
_exptl_crystal_density_diffrn 1.380
_exptl_crystal_description block
_exptl_crystal_F_000 2096
_exptl_crystal_recrystallization_method 'Re-crystallisation from solvent: methanol'
_exptl_crystal_size_max 0.25
_exptl_crystal_size_mid 0.2
_exptl_crystal_size_min 0.15
_refine_diff_density_max 0.444
_refine_diff_density_min -0.416
_refine_diff_density_rms 0.084
_refine_ls_extinction_method none
_refine_ls_goodness_of_fit_ref 1.076
_refine_ls_hydrogen_treatment mixed
_refine_ls_matrix_type full
_refine_ls_number_parameters 629
_refine_ls_number_reflns 11318
_refine_ls_number_restraints 0
_refine_ls_restrained_S_all 1.076
_refine_ls_R_factor_all 0.1147
_refine_ls_R_factor_gt 0.0769
_refine_ls_shift/su_max 0.000
_refine_ls_shift/su_mean 0.000
_refine_ls_structure_factor_coef Fsqd
_refine_ls_weighting_details 'w=1/[\s^2^(Fo^2^)+(0.1314P)^2^+4.9520P] where P=(Fo^2^+2Fc^2^)/3'
_refine_ls_weighting_scheme calc
_refine_ls_wR_factor_gt 0.2421
_refine_ls_wR_factor_ref 0.2696
_reflns_Friedel_coverage 0.000
_reflns_number_gt 7311
_reflns_number_total 11318
_reflns_threshold_expression 'I > 2\s(I)'
_cod_data_source_file c9cc06751e2.cif
_cod_data_source_block dmspt001
_cod_database_code 7124499
_shelx_shelxl_version_number 2018/3
_shelx_space_group_comment
;
The symmetry employed for this shelxl refinement is uniquely defined
by the following loop, which should always be used as a source of
symmetry information in preference to the above space-group names.
They are only intended as comments.
;
_olex2_refinement_description
;
1. Fixed Uiso
 At 1.2 times of:
  All C(H) groups, All C(H,H) groups
 At 1.5 times of:
  All C(H,H,H) groups
2.a Secondary CH2 refined with riding coordinates:
 C16(H16A,H16B), C18(H18A,H18B), C46(H46A,H46B), C48(H48A,H48B)
2.b Aromatic/amide H refined with riding coordinates:
 C1(H1), C2(H2), C3(H3), C4(H4), C20(H20), C21(H21), C23(H23), C24(H24),
 C31(H31), C32(H32), C33(H33), C34(H34), C50(H50), C51(H51), C53(H53), C54(H54)
2.c Idealised Me refined as rotating group:
 C12(H12A,H12B,H12C), C13(H13A,H13B,H13C), C14(H14A,H14B,H14C), C17(H17A,H17B,
 H17C), C42(H42A,H42B,H42C), C43(H43A,H43B,H43C), C44(H44A,H44B,H44C), C47(H47A,
 H47B,H47C)
;
_olex2_submission_special_instructions 'No special instructions were received'

loop_
_space_group_symop_operation_xyz
'x, y, z'
'-x, y+1/2, -z+1/2'
'-x, -y, -z'
'x, -y-1/2, z-1/2'

loop_
_atom_site_label
_atom_site_type_symbol
_atom_site_fract_x
_atom_site_fract_y
_atom_site_fract_z
_atom_site_U_iso_or_equiv
_atom_site_adp_type
_atom_site_occupancy
_atom_site_site_symmetry_order
_atom_site_calc_flag
_atom_site_refinement_flags_posn
_atom_site_disorder_assembly
_atom_site_disorder_group
C1 C 0.29540(19) 0.5001(2) 0.4911(4) 0.0561(11) Uani 1 1 d . A 4
H1 H 0.258225 0.494902 0.445657 0.067 Uiso 1 1 calc R A 4
Cl1 Cl 0.37308(9) 0.01824(11) 0.42436(16) 0.1066(6) Uani 1 1 d . A 4
N1 N 0.33059(14) 0.40218(18) 0.3877(3) 0.0462(8) Uani 1 1 d . A 4
O1 O 0.53863(13) 0.49267(17) 0.6960(3) 0.0586(8) Uani 1 1 d . A 4
S1 S 0.58472(5) 0.22216(6) 0.59232(10) 0.0512(3) Uani 1 1 d . A 4
C2 C 0.3031(2) 0.5524(2) 0.5735(4) 0.0609(12) Uani 1 1 d . A 4
H2 H 0.271195 0.582011 0.584230 0.073 Uiso 1 1 calc R A 4
N2 N 0.42969(13) 0.36348(15) 0.4385(3) 0.0369(6) Uani 1 1 d . A 4
O2 O 0.59680(13) 0.39814(17) 0.6844(3) 0.0601(8) Uani 1 1 d . A 4
C3 C 0.3580(2) 0.5614(2) 0.6409(4) 0.0542(10) Uani 1 1 d . A 4
H3 H 0.362829 0.597294 0.696749 0.065 Uiso 1 1 calc R A 4
N3 N 0.47461(13) 0.31829(16) 0.4223(3) 0.0408(7) Uani 1 1 d . A 4
O3 O 0.57728(17) 0.24175(19) 0.7106(3) 0.0725(10) Uani 1 1 d . A 4
C4 C 0.40577(19) 0.5183(2) 0.6272(4) 0.0473(9) Uani 1 1 d . A 4
H4 H 0.442633 0.525300 0.672916 0.057 Uiso 1 1 calc R A 4
N4 N 0.36839(16) 0.3041(2) 0.2960(3) 0.0511(9) Uani 1 1 d . A 4
O4 O 0.63953(15) 0.1887(2) 0.5721(4) 0.0853(12) Uani 1 1 d . A 4
C5 C 0.39878(16) 0.46320(18) 0.5434(3) 0.0375(8) Uani 1 1 d . A 4
C6 C 0.44556(15) 0.41372(18) 0.5233(3) 0.0355(7) Uani 1 1 d . A 4
C7 C 0.50583(15) 0.39826(19) 0.5648(3) 0.0382(8) Uani 1 1 d . A 4
C8 C 0.52031(15) 0.33857(19) 0.4994(3) 0.0375(7) Uani 1 1 d . A 4
C9 C 0.37275(15) 0.3580(2) 0.3726(3) 0.0389(8) Uani 1 1 d . A 4
C10 C 0.34248(17) 0.4540(2) 0.4734(3) 0.0431(8) Uani 1 1 d . A 4
C11 C 0.31416(18) 0.2804(2) 0.2173(4) 0.0543(10) Uani 1 1 d . A 4
C12 C 0.2960(2) 0.3365(3) 0.1243(4) 0.0726(14) Uani 1 1 d . A 4
H12A H 0.289951 0.380793 0.162037 0.109 Uiso 1 1 calc GR A 4
H12B H 0.259476 0.322495 0.077112 0.109 Uiso 1 1 calc GR A 4
H12C H 0.327279 0.341697 0.075138 0.109 Uiso 1 1 calc GR A 4
C13 C 0.2628(2) 0.2666(3) 0.2900(5) 0.0687(13) Uani 1 1 d . A 4
H13A H 0.276228 0.234821 0.353263 0.103 Uiso 1 1 calc GR A 4
H13B H 0.229495 0.245882 0.240699 0.103 Uiso 1 1 calc GR A 4
H13C H 0.250436 0.310459 0.321557 0.103 Uiso 1 1 calc GR A 4
C14 C 0.3328(3) 0.2134(3) 0.1600(6) 0.092(2) Uani 1 1 d . A 4
H14A H 0.365862 0.223421 0.117067 0.138 Uiso 1 1 calc GR A 4
H14B H 0.299624 0.195520 0.106976 0.138 Uiso 1 1 calc GR A 4
H14C H 0.344932 0.178654 0.219441 0.138 Uiso 1 1 calc GR A 4
C15 C 0.54692(16) 0.4357(2) 0.6546(3) 0.0415(8) Uani 1 1 d . A 4
C16 C 0.6404(2) 0.4240(3) 0.7789(5) 0.0647(13) Uani 1 1 d . A 4
H16A H 0.621353 0.432713 0.848842 0.078 Uiso 1 1 calc R A 4
H16B H 0.658147 0.467832 0.756087 0.078 Uiso 1 1 calc R A 4
C17 C 0.6869(3) 0.3687(3) 0.8022(7) 0.100(2) Uani 1 1 d . A 4
H17A H 0.668351 0.324889 0.819783 0.151 Uiso 1 1 calc GR A 4
H17B H 0.715471 0.382503 0.867862 0.151 Uiso 1 1 calc GR A 4
H17C H 0.707061 0.362725 0.733927 0.151 Uiso 1 1 calc GR A 4
C18 C 0.57736(16) 0.2984(2) 0.4996(3) 0.0429(8) Uani 1 1 d . A 4
H18A H 0.610679 0.329990 0.524115 0.051 Uiso 1 1 calc R A 4
H18B H 0.580651 0.283577 0.419701 0.051 Uiso 1 1 calc R A 4
C19 C 0.52365(18) 0.1668(2) 0.5403(3) 0.0452(9) Uani 1 1 d . A 4
C20 C 0.5101(2) 0.1506(3) 0.4208(4) 0.0587(11) Uani 1 1 d . A 4
H20 H 0.532402 0.170112 0.365902 0.070 Uiso 1 1 calc R A 4
C21 C 0.4633(2) 0.1055(3) 0.3858(4) 0.0637(12) Uani 1 1 d . A 4
H21 H 0.453076 0.094972 0.306536 0.076 Uiso 1 1 calc R A 4
C22 C 0.4314(2) 0.0759(3) 0.4684(4) 0.0596(11) Uani 1 1 d . A 4
C23 C 0.4442(2) 0.0919(3) 0.5860(4) 0.0641(12) Uani 1 1 d . A 4
H23 H 0.421855 0.071892 0.640455 0.077 Uiso 1 1 calc R A 4
C24 C 0.4909(2) 0.1381(2) 0.6224(4) 0.0562(11) Uani 1 1 d . A 4
H24 H 0.500077 0.149604 0.701528 0.067 Uiso 1 1 calc R A 4
C31 C -0.18695(19) 0.0086(2) 0.3486(4) 0.0532(10) Uani 1 1 d . B 4
H31 H -0.225248 0.016147 0.368756 0.064 Uiso 1 1 calc R B 4
Cl31 Cl -0.11277(7) 0.44937(9) 0.49339(15) 0.0942(5) Uani 1 1 d . C 4
N31 N -0.15251(13) 0.10506(17) 0.4722(3) 0.0430(7) Uani 1 1 d . B 4
O31 O 0.06005(15) -0.00726(19) 0.3222(3) 0.0738(10) Uani 1 1 d . B 4
S31 S 0.11272(4) 0.26293(5) 0.45252(9) 0.0437(3) Uani 1 1 d . D 4
C32 C -0.1776(2) -0.0447(2) 0.2701(4) 0.0574(11) Uani 1 1 d . B 4
H32 H -0.209838 -0.071680 0.235804 0.069 Uiso 1 1 calc R B 4
N32 N -0.05038(12) 0.13388(15) 0.4964(2) 0.0335(6) Uani 1 1 d . B 4
O32 O 0.12480(15) 0.07756(17) 0.3757(4) 0.0761(11) Uani 1 1 d . B 4
C33 C -0.1212(2) -0.0580(2) 0.2430(4) 0.0537(10) Uani 1 1 d . B 4
H33 H -0.115430 -0.094424 0.191181 0.064 Uiso 1 1 calc R B 4
N33 N -0.00437(13) 0.17517(15) 0.5456(3) 0.0368(6) Uani 1 1 d . B 4
O33 O 0.10960(14) 0.24213(17) 0.3311(3) 0.0571(7) Uani 1 1 d . D 4
C34 C -0.0730(2) -0.0184(2) 0.2908(4) 0.0476(9) Uani 1 1 d . B 4
H34 H -0.034879 -0.028418 0.271579 0.057 Uiso 1 1 calc R B 4
N34 N -0.11490(15) 0.19833(19) 0.5952(3) 0.0462(8) Uani 1 1 d . B 4
O34 O 0.16558(13) 0.29736(18) 0.5078(3) 0.0649(9) Uani 1 1 d . D 4
C35 C -0.08073(16) 0.03726(18) 0.3688(3) 0.0373(8) Uani 1 1 d . B 4
C36 C -0.03322(15) 0.08253(17) 0.4237(3) 0.0337(7) Uani 1 1 d . B 4
C37 C 0.02891(15) 0.09247(18) 0.4260(3) 0.0362(7) Uani 1 1 d . B 4
C38 C 0.04338(15) 0.15074(19) 0.5031(3) 0.0366(7) Uani 1 1 d . B 4
C39 C -0.10930(15) 0.14482(18) 0.5198(3) 0.0361(7) Uani 1 1 d . B 4
C40 C -0.13878(17) 0.05155(19) 0.3980(3) 0.0421(8) Uani 1 1 d . B 4
C41 C -0.17125(17) 0.2279(2) 0.6286(4) 0.0492(9) Uani 1 1 d . B 4
C42 C -0.2060(2) 0.1711(3) 0.6867(5) 0.0629(12) Uani 1 1 d . B 4
H42A H -0.219263 0.135213 0.630068 0.094 Uiso 1 1 calc GR B 4
H42B H -0.240165 0.192236 0.715360 0.094 Uiso 1 1 calc GR B 4
H42C H -0.180302 0.150355 0.751132 0.094 Uiso 1 1 calc GR B 4
C43 C -0.2097(2) 0.2585(3) 0.5225(4) 0.0637(12) Uani 1 1 d . B 4
H43A H -0.188104 0.295728 0.489511 0.096 Uiso 1 1 calc GR B 4
H43B H -0.246142 0.277031 0.545836 0.096 Uiso 1 1 calc GR B 4
H43C H -0.219205 0.222040 0.464707 0.096 Uiso 1 1 calc GR B 4
C44 C -0.1512(2) 0.2856(3) 0.7180(5) 0.0659(13) Uani 1 1 d . B 4
H44A H -0.126286 0.265210 0.783942 0.099 Uiso 1 1 calc GR B 4
H44B H -0.185819 0.306990 0.744434 0.099 Uiso 1 1 calc GR B 4
H44C H -0.128791 0.320820 0.681985 0.099 Uiso 1 1 calc GR B 4
C45 C 0.07122(18) 0.0489(2) 0.3677(4) 0.0452(9) Uani 1 1 d . B 4
C46 C 0.1707(3) 0.0380(4) 0.3239(8) 0.107(3) Uani 1 1 d . B 4
H46A H 0.192232 0.008261 0.384221 0.128 Uiso 1 1 calc R B 4
H46B H 0.150964 0.007143 0.263145 0.128 Uiso 1 1 calc R B 4
C48 C 0.10158(16) 0.1869(2) 0.5403(3) 0.0407(8) Uani 1 1 d . . .
H48A H 0.134093 0.153656 0.535289 0.049 Uiso 1 1 calc R D .
H48B H 0.103126 0.201275 0.621814 0.049 Uiso 1 1 calc R D .
C49 C 0.04955(16) 0.31656(19) 0.4650(3) 0.0408(8) Uani 1 1 d . . .
C50 C 0.0423(2) 0.3473(3) 0.5715(4) 0.0602(12) Uani 1 1 d . . .
H50 H 0.070762 0.340098 0.636961 0.072 Uiso 1 1 calc R . .
C51 C -0.0074(2) 0.3886(3) 0.5801(4) 0.0719(14) Uani 1 1 d . . .
H51 H -0.012857 0.409584 0.651318 0.086 Uiso 1 1 calc R . .
C52 C -0.0492(2) 0.3986(2) 0.4817(4) 0.0572(11) Uani 1 1 d . . .
C53 C -0.04189(19) 0.3694(2) 0.3760(4) 0.0530(10) Uani 1 1 d . . .
H53 H -0.069836 0.377850 0.310186 0.064 Uiso 1 1 calc R . .
C54 C 0.00729(18) 0.3274(2) 0.3677(3) 0.0473(9) Uani 1 1 d . . .
H54 H 0.012177 0.306167 0.296421 0.057 Uiso 1 1 calc R . .
H4A H 0.400(2) 0.276(3) 0.302(5) 0.070(15) Uiso 1 1 d . . .
H34A H -0.084(2) 0.224(2) 0.613(4) 0.052(13) Uiso 1 1 d . . .
C47 C 0.2078(5) 0.0758(5) 0.2800(13) 0.201(7) Uani 1 1 d . . .
H47A H 0.188947 0.096362 0.208003 0.302 Uiso 1 1 calc GR B .
H47B H 0.241287 0.047352 0.264224 0.302 Uiso 1 1 calc GR B .
H47C H 0.221778 0.112767 0.334276 0.302 Uiso 1 1 calc GR B .

loop_
_atom_site_aniso_label
_atom_site_aniso_U_11
_atom_site_aniso_U_22
_atom_site_aniso_U_33
_atom_site_aniso_U_23
_atom_site_aniso_U_13
_atom_site_aniso_U_12
C1 0.048(2) 0.061(3) 0.058(3) -0.005(2) 0.0040(19) 0.0139(19)
Cl1 0.1198(13) 0.1183(13) 0.0834(11) -0.0255(10) 0.0192(9) -0.0592(11)
N1 0.0418(17) 0.0543(19) 0.0414(17) -0.0053(15) 0.0007(13) 0.0044(14)
O1 0.0597(18) 0.0575(18) 0.0548(18) -0.0152(15) -0.0062(14) -0.0021(14)
S1 0.0482(6) 0.0534(6) 0.0498(6) 0.0112(5) -0.0026(4) 0.0049(4)
C2 0.064(3) 0.057(3) 0.063(3) -0.001(2) 0.013(2) 0.021(2)
N2 0.0365(15) 0.0369(15) 0.0363(15) 0.0006(13) 0.0015(12) 0.0020(12)
O2 0.0509(17) 0.0598(18) 0.0627(19) -0.0079(15) -0.0183(14) 0.0012(14)
C3 0.071(3) 0.042(2) 0.051(2) -0.0075(19) 0.012(2) 0.0051(19)
N3 0.0406(16) 0.0413(16) 0.0396(16) -0.0020(13) 0.0023(12) 0.0060(13)
O3 0.103(3) 0.074(2) 0.0376(16) 0.0079(16) -0.0034(16) -0.0209(19)
C4 0.057(2) 0.042(2) 0.042(2) -0.0024(17) 0.0036(17) 0.0013(17)
N4 0.0432(19) 0.058(2) 0.049(2) -0.0185(17) -0.0060(14) 0.0069(16)
O4 0.0471(19) 0.084(2) 0.121(3) 0.025(2) -0.0002(19) 0.0213(17)
C5 0.045(2) 0.0347(17) 0.0331(17) 0.0030(14) 0.0065(14) -0.0002(14)
C6 0.0422(18) 0.0369(17) 0.0277(16) 0.0032(14) 0.0050(13) -0.0020(14)
C7 0.0394(18) 0.0419(18) 0.0330(17) 0.0030(15) 0.0028(14) -0.0018(15)
C8 0.0403(19) 0.0407(18) 0.0306(17) 0.0060(15) 0.0015(14) -0.0005(15)
C9 0.0364(18) 0.046(2) 0.0330(18) 0.0007(15) -0.0009(13) 0.0016(15)
C10 0.043(2) 0.045(2) 0.041(2) 0.0051(17) 0.0045(15) 0.0047(16)
C11 0.044(2) 0.066(3) 0.049(2) -0.018(2) -0.0056(17) -0.0026(19)
C12 0.062(3) 0.101(4) 0.051(3) -0.001(3) -0.006(2) -0.002(3)
C13 0.060(3) 0.073(3) 0.072(3) 0.000(3) 0.003(2) -0.016(2)
C14 0.076(4) 0.093(4) 0.100(5) -0.052(4) -0.017(3) 0.011(3)
C15 0.042(2) 0.046(2) 0.0355(19) 0.0022(17) 0.0014(14) -0.0059(16)
C16 0.057(3) 0.067(3) 0.063(3) 0.000(2) -0.021(2) -0.013(2)
C17 0.066(3) 0.083(4) 0.136(6) 0.016(4) -0.047(4) -0.006(3)
C18 0.0392(19) 0.052(2) 0.0378(19) 0.0046(17) 0.0052(14) 0.0013(16)
C19 0.051(2) 0.043(2) 0.041(2) 0.0012(17) 0.0068(16) 0.0089(17)
C20 0.071(3) 0.060(3) 0.048(2) -0.006(2) 0.020(2) -0.003(2)
C21 0.082(3) 0.066(3) 0.046(2) -0.013(2) 0.016(2) -0.009(2)
C22 0.065(3) 0.058(3) 0.057(3) -0.009(2) 0.012(2) -0.008(2)
C23 0.070(3) 0.072(3) 0.052(3) 0.010(2) 0.015(2) -0.009(2)
C24 0.066(3) 0.063(3) 0.038(2) 0.007(2) 0.0035(18) -0.001(2)
C31 0.049(2) 0.045(2) 0.062(3) -0.002(2) -0.0052(19) -0.0011(17)
Cl31 0.0973(11) 0.0926(10) 0.0895(11) -0.0128(8) -0.0001(8) 0.0482(9)
N31 0.0369(16) 0.0437(16) 0.0474(18) -0.0022(14) 0.0018(13) 0.0014(13)
O31 0.069(2) 0.068(2) 0.084(3) -0.032(2) 0.0082(17) 0.0121(17)
S31 0.0400(5) 0.0484(5) 0.0426(5) 0.0043(4) 0.0052(4) -0.0061(4)
C32 0.067(3) 0.039(2) 0.061(3) 0.000(2) -0.012(2) -0.0094(19)
N32 0.0345(14) 0.0329(14) 0.0328(14) 0.0009(12) 0.0031(11) -0.0004(11)
O32 0.0547(19) 0.0556(18) 0.126(3) -0.014(2) 0.0425(19) 0.0022(15)
C33 0.074(3) 0.0365(19) 0.048(2) -0.0057(18) 0.000(2) -0.0040(19)
N33 0.0388(16) 0.0361(15) 0.0354(15) -0.0017(12) 0.0046(12) -0.0018(12)
O33 0.0626(18) 0.0669(19) 0.0442(16) 0.0030(14) 0.0165(13) 0.0028(14)
C34 0.061(2) 0.0386(19) 0.043(2) -0.0009(17) 0.0064(17) 0.0013(17)
N34 0.0373(17) 0.0510(19) 0.051(2) -0.0121(16) 0.0085(14) -0.0023(15)
O34 0.0438(16) 0.070(2) 0.079(2) 0.0026(17) 0.0017(14) -0.0159(14)
C35 0.046(2) 0.0305(16) 0.0333(17) 0.0058(14) -0.0013(14) 0.0013(14)
C36 0.0424(18) 0.0288(15) 0.0299(16) 0.0036(13) 0.0044(13) 0.0050(13)
C37 0.0415(19) 0.0335(16) 0.0339(17) 0.0040(14) 0.0063(13) 0.0049(14)
C38 0.0385(18) 0.0373(17) 0.0340(17) 0.0059(15) 0.0045(14) 0.0016(14)
C39 0.0363(18) 0.0364(17) 0.0358(18) 0.0041(15) 0.0053(14) 0.0034(14)
C40 0.044(2) 0.0351(17) 0.045(2) 0.0045(16) -0.0046(15) 0.0009(15)
C41 0.042(2) 0.053(2) 0.054(2) -0.0070(19) 0.0107(17) 0.0067(17)
C42 0.055(3) 0.070(3) 0.067(3) 0.004(2) 0.020(2) 0.001(2)
C43 0.065(3) 0.067(3) 0.058(3) 0.004(2) 0.005(2) 0.019(2)
C44 0.064(3) 0.072(3) 0.064(3) -0.022(3) 0.016(2) 0.006(2)
C45 0.047(2) 0.048(2) 0.042(2) 0.0042(18) 0.0088(16) 0.0125(17)
C46 0.088(4) 0.083(4) 0.164(7) -0.010(4) 0.075(5) 0.016(3)
C48 0.0372(18) 0.0450(19) 0.0384(19) 0.0047(16) -0.0005(14) 0.0023(15)
C49 0.045(2) 0.0366(18) 0.0396(19) 0.0024(16) -0.0001(15) -0.0055(15)
C50 0.070(3) 0.064(3) 0.042(2) -0.013(2) -0.0117(19) 0.009(2)
C51 0.088(4) 0.074(3) 0.049(3) -0.021(2) -0.007(2) 0.022(3)
C52 0.060(3) 0.050(2) 0.059(3) -0.004(2) 0.000(2) 0.0106(19)
C53 0.053(2) 0.063(3) 0.040(2) 0.008(2) -0.0049(17) 0.002(2)
C54 0.051(2) 0.056(2) 0.0340(19) 0.0027(18) 0.0040(16) -0.0006(18)
C47 0.189(10) 0.114(7) 0.344(19) -0.030(9) 0.200(12) -0.005(7)

loop_
_atom_type_symbol
_atom_type_description
_atom_type_scat_dispersion_real
_atom_type_scat_dispersion_imag
_atom_type_scat_source
C C 0.0033 0.0016 'International Tables Vol C Tables 4.2.6.8 and 6.1.1.4'
H H 0.0000 0.0000 'International Tables Vol C Tables 4.2.6.8 and 6.1.1.4'
Cl Cl 0.1484 0.1585 'International Tables Vol C Tables 4.2.6.8 and 6.1.1.4'
N N 0.0061 0.0033 'International Tables Vol C Tables 4.2.6.8 and 6.1.1.4'
O O 0.0106 0.0060 'International Tables Vol C Tables 4.2.6.8 and 6.1.1.4'
S S 0.1246 0.1234 'International Tables Vol C Tables 4.2.6.8 and 6.1.1.4'

loop_
_geom_angle_atom_site_label_1
_geom_angle_atom_site_label_2
_geom_angle_atom_site_label_3
_geom_angle
C2 C1 H1 119.3
C2 C1 C10 121.4(4)
C10 C1 H1 119.3
C9 N1 C10 118.3(3)
O3 S1 C18 109.9(2)
O3 S1 C19 106.9(2)
O4 S1 O3 118.4(2)
O4 S1 C18 106.1(2)
O4 S1 C19 109.3(2)
C19 S1 C18 105.61(18)
C1 C2 H2 119.9
C1 C2 C3 120.1(4)
C3 C2 H2 119.9
N3 N2 C6 113.9(3)
N3 N2 C9 121.6(3)
C6 N2 C9 124.6(3)
C15 O2 C16 118.4(4)
C2 C3 H3 119.4
C4 C3 C2 121.2(4)
C4 C3 H3 119.4
C8 N3 N2 104.6(3)
C3 C4 H4 120.1
C3 C4 C5 119.8(4)
C5 C4 H4 120.1
C9 N4 C11 127.7(3)
C9 N4 H4A 114(3)
C11 N4 H4A 117(3)
C4 C5 C6 124.5(3)
C4 C5 C10 119.2(3)
C10 C5 C6 116.3(3)
N2 C6 C5 115.7(3)
N2 C6 C7 104.2(3)
C7 C6 C5 140.1(3)
C6 C7 C8 105.3(3)
C6 C7 C15 128.7(3)
C8 C7 C15 126.0(3)
N3 C8 C7 112.0(3)
N3 C8 C18 116.5(3)
C7 C8 C18 131.5(3)
N1 C9 N2 120.9(3)
N1 C9 N4 126.0(3)
N4 C9 N2 113.2(3)
C1 C10 C5 118.3(4)
N1 C10 C1 117.5(3)
N1 C10 C5 124.2(3)
N4 C11 C12 109.7(4)
N4 C11 C13 109.7(4)
N4 C11 C14 105.4(4)
C12 C11 C13 110.4(4)
C14 C11 C12 110.1(5)
C14 C11 C13 111.4(5)
C11 C12 H12A 109.5
C11 C12 H12B 109.5
C11 C12 H12C 109.5
H12A C12 H12B 109.5
H12A C12 H12C 109.5
H12B C12 H12C 109.5
C11 C13 H13A 109.5
C11 C13 H13B 109.5
C11 C13 H13C 109.5
H13A C13 H13B 109.5
H13A C13 H13C 109.5
H13B C13 H13C 109.5
C11 C14 H14A 109.5
C11 C14 H14B 109.5
C11 C14 H14C 109.5
H14A C14 H14B 109.5
H14A C14 H14C 109.5
H14B C14 H14C 109.5
O1 C15 O2 123.0(3)
O1 C15 C7 126.4(4)
O2 C15 C7 110.6(3)
O2 C16 H16A 110.4
O2 C16 H16B 110.4
O2 C16 C17 106.8(4)
H16A C16 H16B 108.6
C17 C16 H16A 110.4
C17 C16 H16B 110.4
C16 C17 H17A 109.5
C16 C17 H17B 109.5
C16 C17 H17C 109.5
H17A C17 H17B 109.5
H17A C17 H17C 109.5
H17B C17 H17C 109.5
S1 C18 H18A 108.5
S1 C18 H18B 108.5
C8 C18 S1 115.2(3)
C8 C18 H18A 108.5
C8 C18 H18B 108.5
H18A C18 H18B 107.5
C20 C19 S1 121.5(3)
C24 C19 S1 117.5(3)
C24 C19 C20 121.0(4)
C19 C20 H20 120.5
C21 C20 C19 118.9(4)
C21 C20 H20 120.5
C20 C21 H21 120.1
C20 C21 C22 119.9(4)
C22 C21 H21 120.1
C21 C22 Cl1 119.8(4)
C23 C22 Cl1 118.6(4)
C23 C22 C21 121.6(4)
C22 C23 H23 120.4
C22 C23 C24 119.1(4)
C24 C23 H23 120.4
C19 C24 C23 119.5(4)
C19 C24 H24 120.2
C23 C24 H24 120.2
C32 C31 H31 119.8
C32 C31 C40 120.4(4)
C40 C31 H31 119.8
C39 N31 C40 118.1(3)
O33 S31 C48 109.33(19)
O33 S31 C49 107.26(18)
O34 S31 O33 119.2(2)
O34 S31 C48 106.59(19)
O34 S31 C49 109.4(2)
C49 S31 C48 104.10(17)
C31 C32 H32 119.8
C33 C32 C31 120.3(4)
C33 C32 H32 119.8
N33 N32 C36 113.7(3)
N33 N32 C39 121.5(3)
C36 N32 C39 124.8(3)
C45 O32 C46 116.7(4)
C32 C33 H33 119.5
C32 C33 C34 121.1(4)
C34 C33 H33 119.5
C38 N33 N32 104.9(3)
C33 C34 H34 119.8
C33 C34 C35 120.4(4)
C35 C34 H34 119.8
C39 N34 C41 127.2(3)
C39 N34 H34A 116(3)
C41 N34 H34A 115(3)
C34 C35 C36 125.1(3)
C34 C35 C40 119.2(3)
C40 C35 C36 115.7(3)
N32 C36 C35 115.8(3)
N32 C36 C37 104.6(3)
C37 C36 C35 139.6(3)
C36 C37 C38 105.1(3)
C36 C37 C45 127.7(3)
C38 C37 C45 127.1(3)
N33 C38 C37 111.7(3)
N33 C38 C48 117.4(3)
C37 C38 C48 130.9(3)
N31 C39 N32 120.7(3)
N31 C39 N34 125.5(3)
N34 C39 N32 113.8(3)
C31 C40 C35 118.5(4)
N31 C40 C31 116.6(4)
N31 C40 C35 124.9(3)
N34 C41 C42 110.5(3)
N34 C41 C43 110.7(4)
N34 C41 C44 104.9(3)
C43 C41 C42 110.4(4)
C43 C41 C44 110.8(4)
C44 C41 C42 109.4(4)
C41 C42 H42A 109.5
C41 C42 H42B 109.5
C41 C42 H42C 109.5
H42A C42 H42B 109.5
H42A C42 H42C 109.5
H42B C42 H42C 109.5
C41 C43 H43A 109.5
C41 C43 H43B 109.5
C41 C43 H43C 109.5
H43A C43 H43B 109.5
H43A C43 H43C 109.5
H43B C43 H43C 109.5
C41 C44 H44A 109.5
C41 C44 H44B 109.5
C41 C44 H44C 109.5
H44A C44 H44B 109.5
H44A C44 H44C 109.5
H44B C44 H44C 109.5
O31 C45 O32 122.4(4)
O31 C45 C37 125.5(4)
O32 C45 C37 112.0(4)
O32 C46 H46A 108.7
O32 C46 H46B 108.7
H46A C46 H46B 107.6
C47 C46 O32 114.3(6)
C47 C46 H46A 108.7
C47 C46 H46B 108.7
S31 C48 H48A 109.0
S31 C48 H48B 109.0
C38 C48 S31 112.9(2)
C38 C48 H48A 109.0
C38 C48 H48B 109.0
H48A C48 H48B 107.8
C50 C49 S31 120.1(3)
C50 C49 C54 120.2(4)
C54 C49 S31 119.6(3)
C49 C50 H50 120.3
C51 C50 C49 119.5(4)
C51 C50 H50 120.3
C50 C51 H51 120.3
C50 C51 C52 119.4(4)
C52 C51 H51 120.3
C51 C52 Cl31 119.3(4)
C53 C52 Cl31 119.1(3)
C53 C52 C51 121.5(4)
C52 C53 H53 120.4
C52 C53 C54 119.1(4)
C54 C53 H53 120.4
C49 C54 H54 119.9
C53 C54 C49 120.2(4)
C53 C54 H54 119.9
C46 C47 H47A 109.5
C46 C47 H47B 109.5
C46 C47 H47C 109.5
H47A C47 H47B 109.5
H47A C47 H47C 109.5
H47B C47 H47C 109.5

loop_
_geom_bond_atom_site_label_1
_geom_bond_atom_site_label_2
_geom_bond_distance
C1 H1 0.9300
C1 C2 1.361(7)
C1 C10 1.406(5)
Cl1 C22 1.728(5)
N1 C9 1.291(5)
N1 C10 1.388(5)
O1 C15 1.201(5)
S1 O3 1.436(4)
S1 O4 1.429(4)
S1 C18 1.785(4)
S1 C19 1.765(4)
C2 H2 0.9300
C2 C3 1.379(7)
N2 N3 1.353(4)
N2 C6 1.373(5)
N2 C9 1.401(4)
O2 C15 1.333(5)
O2 C16 1.447(5)
C3 H3 0.9300
C3 C4 1.371(6)
N3 C8 1.321(5)
C4 H4 0.9300
C4 C5 1.411(5)
N4 C9 1.341(5)
N4 C11 1.487(5)
N4 H4A 0.89(5)
C5 C6 1.447(5)
C5 C10 1.417(5)
C6 C7 1.405(5)
C7 C8 1.416(5)
C7 C15 1.471(5)
C8 C18 1.489(5)
C11 C12 1.521(7)
C11 C13 1.530(7)
C11 C14 1.511(7)
C12 H12A 0.9600
C12 H12B 0.9600
C12 H12C 0.9600
C13 H13A 0.9600
C13 H13B 0.9600
C13 H13C 0.9600
C14 H14A 0.9600
C14 H14B 0.9600
C14 H14C 0.9600
C16 H16A 0.9700
C16 H16B 0.9700
C16 C17 1.477(7)
C17 H17A 0.9600
C17 H17B 0.9600
C17 H17C 0.9600
C18 H18A 0.9700
C18 H18B 0.9700
C19 C20 1.398(6)
C19 C24 1.379(6)
C20 H20 0.9300
C20 C21 1.372(7)
C21 H21 0.9300
C21 C22 1.377(7)
C22 C23 1.375(7)
C23 H23 0.9300
C23 C24 1.387(7)
C24 H24 0.9300
C31 H31 0.9300
C31 C32 1.385(6)
C31 C40 1.411(5)
Cl31 C52 1.739(4)
N31 C39 1.291(5)
N31 C40 1.382(5)
O31 C45 1.195(5)
S31 O33 1.440(3)
S31 O34 1.427(3)
S31 C48 1.791(4)
S31 C49 1.764(4)
C32 H32 0.9300
C32 C33 1.364(7)
N32 N33 1.358(4)
N32 C36 1.367(4)
N32 C39 1.399(4)
O32 C45 1.311(5)
O32 C46 1.460(6)
C33 H33 0.9300
C33 C34 1.370(6)
N33 C38 1.317(4)
C34 H34 0.9300
C34 C35 1.406(5)
N34 C39 1.347(5)
N34 C41 1.478(5)
N34 H34A 0.85(5)
C35 C36 1.446(5)
C35 C40 1.413(5)
C36 C37 1.404(5)
C37 C38 1.423(5)
C37 C45 1.480(5)
C38 C48 1.487(5)
C41 C42 1.528(6)
C41 C43 1.512(6)
C41 C44 1.524(6)
C42 H42A 0.9600
C42 H42B 0.9600
C42 H42C 0.9600
C43 H43A 0.9600
C43 H43B 0.9600
C43 H43C 0.9600
C44 H44A 0.9600
C44 H44B 0.9600
C44 H44C 0.9600
C46 H46A 0.9700
C46 H46B 0.9700
C46 C47 1.253(10)
C48 H48A 0.9700
C48 H48B 0.9700
C49 C50 1.381(6)
C49 C54 1.382(5)
C50 H50 0.9300
C50 C51 1.376(7)
C51 H51 0.9300
C51 C52 1.383(7)
C52 C53 1.361(6)
C53 H53 0.9300
C53 C54 1.373(6)
C54 H54 0.9300
C47 H47A 0.9600
C47 H47B 0.9600
C47 H47C 0.9600
